data_7007724
loop_
_publ_author_name
'Lam, Adrian K. Y.'
'Abrahams, Brendan F.'
'Grannas, Martin J.'
'McFadyen, W. David'
'O'Hair, Richard A J'

_publ_section_title
;
 Tuning the gas phase redox properties of copper(II) ternary complexes
 of terpyridines to control the formation of nucleobase radical
 cations.
;
_journal_issue 42
_journal_name_full 'Dalton transactions (Cambridge, England : 2003)'
_journal_page_first 5051
_journal_page_last 5061
_journal_paper_doi 10.1039/b609688c
_journal_year 2006
_chemical_formula_sum 'C15 H16 Cu N4 O7'
_chemical_formula_weight 427.86
_chemical_name_systematic
;
?
;
_space_group_IT_number 14
_symmetry_cell_setting monoclinic
_symmetry_space_group_name_Hall '-P 2yn'
_symmetry_space_group_name_H-M 'P 1 21/n 1'
_atom_sites_solution_hydrogens geom
_atom_sites_solution_primary direct
_atom_sites_solution_secondary difmap
_audit_creation_method SHELXL-97
_cell_angle_alpha 90.00
_cell_angle_beta 103.820(5)
_cell_angle_gamma 90.00
_cell_formula_units_Z 4
_cell_length_a 8.612(2)
_cell_length_b 18.431(4)
_cell_length_c 10.852(2)
_cell_measurement_reflns_used 892
_cell_measurement_temperature 293(2)
_cell_measurement_theta_max 20.58
_cell_measurement_theta_min 2.23
_cell_volume 1672.6(6)
_computing_cell_refinement 'Bruker SMART'
_computing_data_collection 'Bruker SMART'
_computing_data_reduction 'Bruker SAINT'
_computing_structure_refinement 'SHELXL-97 (Sheldrick, 1997)'
_computing_structure_solution 'Bruker SHELXTL'
_diffrn_ambient_temperature 130(1)
_diffrn_measured_fraction_theta_full 0.994
_diffrn_measured_fraction_theta_max 0.994
_diffrn_measurement_device_type 'Bruker CCD area detector'
_diffrn_measurement_method 'phi and omega scans'
_diffrn_radiation_monochromator graphite
_diffrn_radiation_source 'fine-focus sealed tube'
_diffrn_radiation_type MoK\a
_diffrn_radiation_wavelength 0.71073
_diffrn_reflns_av_R_equivalents 0.0674
_diffrn_reflns_av_sigmaI/netI 0.0811
_diffrn_reflns_limit_h_max 10
_diffrn_reflns_limit_h_min -10
_diffrn_reflns_limit_k_max 21
_diffrn_reflns_limit_k_min -12
_diffrn_reflns_limit_l_max 12
_diffrn_reflns_limit_l_min -12
_diffrn_reflns_number 8690
_diffrn_reflns_theta_full 24.99
_diffrn_reflns_theta_max 24.99
_diffrn_reflns_theta_min 2.21
_exptl_absorpt_coefficient_mu 1.356
_exptl_absorpt_correction_T_max 1.00
_exptl_absorpt_correction_T_min 0.84
_exptl_absorpt_correction_type multi-scan
_exptl_absorpt_process_details
;
SADABS: Area-Detector Absorption Correction;
Siemens Industrial Automation, Inc.: Madison, WI
;
_exptl_crystal_colour blue
_exptl_crystal_density_diffrn 1.699
_exptl_crystal_density_method 'not measured'
_exptl_crystal_description needle
_exptl_crystal_F_000 876
_exptl_crystal_size_max 0.33
_exptl_crystal_size_mid 0.05
_exptl_crystal_size_min 0.05
_refine_diff_density_max 0.454
_refine_diff_density_min -0.434
_refine_diff_density_rms 0.096
_refine_ls_extinction_method none
_refine_ls_goodness_of_fit_ref 1.084
_refine_ls_hydrogen_treatment mixed
_refine_ls_matrix_type full
_refine_ls_number_parameters 268
_refine_ls_number_reflns 2937
_refine_ls_number_restraints 6
_refine_ls_restrained_S_all 1.083
_refine_ls_R_factor_all 0.0810
_refine_ls_R_factor_gt 0.0573
_refine_ls_shift/su_max 0.000
_refine_ls_shift/su_mean 0.000
_refine_ls_structure_factor_coef Fsqd
_refine_ls_weighting_details 'calc w=1/[\s^2^(Fo^2^)+(0.0380P)^2^+0.7430P] where P=(Fo^2^+2Fc^2^)/3'
_refine_ls_weighting_scheme calc
_refine_ls_wR_factor_gt 0.1054
_refine_ls_wR_factor_ref 0.1128
_reflns_number_gt 2276
_reflns_number_total 2937
_reflns_threshold_expression >2sigma(I)
_cod_data_source_file b609688c.txt
_cod_data_source_block adroh1a
_cod_depositor_comments
;
The following automatic conversions were performed:
'_symmetry_cell_setting' value 'Monoclinic' changed to 'monoclinic'
according to '/home/saulius/struct/CIF-dictionaries/cif_core.dic'
dictionary named 'cif_core.dic' version 2.4.1 from 2010-06-29.

Automatic conversion script
Id: cif_fix_enum 1527 2010-12-29 10:47:43Z saulius 
;
_cod_original_cell_volume 1672.7(7)
_cod_original_sg_symbol_H-M P2(1)/n
_cod_database_code 7007724

loop_
_symmetry_equiv_pos_as_xyz
'x, y, z'
'-x+1/2, y+1/2, -z+1/2'
'-x, -y, -z'
'x-1/2, -y-1/2, z-1/2'

loop_
_atom_site_label
_atom_site_type_symbol
_atom_site_fract_x
_atom_site_fract_y
_atom_site_fract_z
_atom_site_U_iso_or_equiv
_atom_site_adp_type
_atom_site_occupancy
_atom_site_symmetry_multiplicity
_atom_site_calc_flag
_atom_site_refinement_flags
_atom_site_disorder_assembly
_atom_site_disorder_group
Cu1 Cu 0.63006(7) 0.05880(3) 0.80235(5) 0.01638(18) Uani 1 1 d . . .
O1 O 0.5064(4) 0.04863(19) 0.6254(3) 0.0200(8) Uani 1 1 d D . .
H11O H 0.409(2) 0.040(3) 0.626(5) 0.039(17) Uiso 1 1 d D . .
H12O H 0.507(6) 0.0810(19) 0.569(3) 0.032(16) Uiso 1 1 d D . .
O2 O 0.7915(5) 0.1315(2) 0.7411(4) 0.0322(9) Uani 1 1 d D . .
H21O H 0.819(7) 0.1759(11) 0.757(5) 0.048(19) Uiso 1 1 d D . .
H22O H 0.839(5) 0.119(3) 0.683(3) 0.033(16) Uiso 1 1 d D . .
O3 O 0.7896(4) -0.01007(17) 1.3589(3) 0.0202(8) Uani 1 1 d . . .
N1 N 0.4986(4) 0.1352(2) 0.8634(3) 0.0171(9) Uani 1 1 d . . .
N2 N 0.6906(4) 0.0398(2) 0.9819(3) 0.0161(9) Uani 1 1 d . . .
N3 N 0.7687(4) -0.0304(2) 0.8047(3) 0.0168(9) Uani 1 1 d . . .
C1 C 0.3988(6) 0.1825(3) 0.7916(4) 0.0210(11) Uani 1 1 d . . .
H1 H 0.3849 0.1806 0.7040 0.025 Uiso 1 1 calc R . .
C2 C 0.3152(6) 0.2340(3) 0.8424(5) 0.0261(12) Uani 1 1 d . . .
H2 H 0.2454 0.2659 0.7902 0.031 Uiso 1 1 calc R . .
C3 C 0.3383(6) 0.2369(3) 0.9730(5) 0.0265(12) Uani 1 1 d . . .
H3 H 0.2847 0.2713 1.0100 0.032 Uiso 1 1 calc R . .
C4 C 0.4409(5) 0.1886(3) 1.0475(4) 0.0201(11) Uani 1 1 d . . .
H4 H 0.4578 0.1903 1.1353 0.024 Uiso 1 1 calc R . .
C5 C 0.5189(5) 0.1375(3) 0.9914(4) 0.0170(10) Uani 1 1 d . . .
C6 C 0.6279(5) 0.0803(2) 1.0608(4) 0.0152(10) Uani 1 1 d . . .
C7 C 0.6593(5) 0.0663(3) 1.1893(4) 0.0189(11) Uani 1 1 d . . .
H7 H 0.6146 0.0950 1.2424 0.023 Uiso 1 1 calc R . .
C8 C 0.7613(5) 0.0071(3) 1.2393(4) 0.0206(11) Uani 1 1 d . . .
C9 C 0.8267(5) -0.0341(3) 1.1531(4) 0.0177(11) Uani 1 1 d . . .
H9 H 0.8956 -0.0726 1.1821 0.021 Uiso 1 1 calc R . .
C10 C 0.7866(5) -0.0163(2) 1.0257(4) 0.0172(11) Uani 1 1 d . . .
C11 C 0.8360(5) -0.0563(3) 0.9229(4) 0.0188(10) Uani 1 1 d . . .
C12 C 0.9397(5) -0.1148(3) 0.9400(4) 0.0204(11) Uani 1 1 d . . .
H12 H 0.9847 -0.1320 1.0212 0.024 Uiso 1 1 calc R . .
C13 C 0.9762(6) -0.1475(3) 0.8360(4) 0.0247(12) Uani 1 1 d . . .
H13 H 1.0445 -0.1873 0.8459 0.030 Uiso 1 1 calc R . .
C14 C 0.9090(5) -0.1201(3) 0.7170(4) 0.0217(11) Uani 1 1 d . . .
H14 H 0.9336 -0.1403 0.6455 0.026 Uiso 1 1 calc R . .
C15 C 0.8051(5) -0.0624(3) 0.7054(4) 0.0203(11) Uani 1 1 d . . .
H15 H 0.7584 -0.0450 0.6246 0.024 Uiso 1 1 calc R . .
N4 N 0.4319(5) 0.2007(2) 0.4186(4) 0.0229(10) Uani 1 1 d . . .
O4 O 0.5182(4) 0.14501(19) 0.4390(3) 0.0312(9) Uani 1 1 d . . .
O5 O 0.3424(4) 0.2165(2) 0.4888(3) 0.0349(9) Uani 1 1 d . . .
O6 O 0.4391(4) 0.24075(19) 0.3266(3) 0.0348(10) Uani 1 1 d . . .
O7 O 0.9310(4) 0.0900(2) 0.5526(3) 0.0279(9) Uani 1 1 d D . .
H71O H 1.016(4) 0.064(2) 0.573(5) 0.039(17) Uiso 1 1 d D . .
H72O H 0.873(5) 0.064(2) 0.493(4) 0.043(18) Uiso 1 1 d D . .

loop_
_atom_site_aniso_label
_atom_site_aniso_U_11
_atom_site_aniso_U_22
_atom_site_aniso_U_33
_atom_site_aniso_U_23
_atom_site_aniso_U_13
_atom_site_aniso_U_12
Cu1 0.0188(3) 0.0175(3) 0.0119(3) 0.0006(3) 0.0016(2) 0.0007(3)
O1 0.0207(19) 0.023(2) 0.0155(18) 0.0029(16) 0.0031(15) -0.0027(16)
O2 0.045(2) 0.022(2) 0.038(2) -0.0099(19) 0.0254(19) -0.0145(19)
O3 0.0205(18) 0.028(2) 0.0118(16) 0.0017(15) 0.0037(14) -0.0034(15)
N1 0.015(2) 0.019(2) 0.019(2) 0.0009(18) 0.0049(17) 0.0014(18)
N2 0.017(2) 0.016(2) 0.014(2) -0.0026(17) 0.0022(16) -0.0004(17)
N3 0.016(2) 0.021(2) 0.014(2) 0.0019(18) 0.0056(16) -0.0010(17)
C1 0.024(3) 0.023(3) 0.019(3) 0.003(2) 0.010(2) 0.004(2)
C2 0.021(3) 0.022(3) 0.033(3) 0.009(2) 0.002(2) 0.005(2)
C3 0.032(3) 0.017(3) 0.035(3) -0.005(2) 0.015(3) -0.001(2)
C4 0.020(3) 0.020(3) 0.021(3) -0.004(2) 0.006(2) 0.001(2)
C5 0.015(2) 0.022(3) 0.016(2) -0.004(2) 0.007(2) -0.006(2)
C6 0.015(2) 0.016(3) 0.014(2) -0.004(2) 0.0037(19) -0.003(2)
C7 0.021(2) 0.025(3) 0.012(2) -0.004(2) 0.0061(19) -0.006(2)
C8 0.017(3) 0.024(3) 0.019(3) 0.002(2) 0.000(2) -0.009(2)
C9 0.014(2) 0.023(3) 0.017(2) -0.001(2) 0.006(2) -0.001(2)
C10 0.020(3) 0.014(3) 0.016(2) 0.001(2) 0.001(2) -0.003(2)
C11 0.019(2) 0.014(2) 0.022(3) 0.000(2) 0.004(2) -0.008(2)
C12 0.023(3) 0.019(3) 0.019(3) 0.006(2) 0.004(2) -0.001(2)
C13 0.022(3) 0.020(3) 0.031(3) -0.002(2) 0.004(2) -0.001(2)
C14 0.023(3) 0.024(3) 0.018(3) -0.006(2) 0.007(2) -0.003(2)
C15 0.024(3) 0.023(3) 0.015(2) -0.003(2) 0.007(2) -0.005(2)
N4 0.027(2) 0.023(3) 0.018(2) -0.004(2) 0.0033(19) -0.007(2)
O4 0.039(2) 0.025(2) 0.029(2) 0.0090(17) 0.0066(17) 0.0018(18)
O5 0.039(2) 0.044(2) 0.025(2) -0.0048(18) 0.0149(18) -0.0019(19)
O6 0.054(3) 0.027(2) 0.029(2) 0.0161(18) 0.0218(19) 0.0157(19)
O7 0.032(2) 0.028(2) 0.022(2) -0.0021(18) 0.0050(18) 0.0073(19)

loop_
_atom_type_symbol
_atom_type_description
_atom_type_scat_dispersion_real
_atom_type_scat_dispersion_imag
_atom_type_scat_source
C C 0.0033 0.0016 'International Tables Vol C Tables 4.2.6.8 and 6.1.1.4'
H H 0.0000 0.0000 'International Tables Vol C Tables 4.2.6.8 and 6.1.1.4'
N N 0.0061 0.0033 'International Tables Vol C Tables 4.2.6.8 and 6.1.1.4'
O O 0.0106 0.0060 'International Tables Vol C Tables 4.2.6.8 and 6.1.1.4'
Cu Cu 0.3201 1.2651 'International Tables Vol C Tables 4.2.6.8 and 6.1.1.4'

loop_
_geom_angle_atom_site_label_1
_geom_angle_atom_site_label_2
_geom_angle_atom_site_label_3
_geom_angle
_geom_angle_site_symmetry_1
_geom_angle_site_symmetry_3
_geom_angle_publ_flag
N2 Cu1 O1 157.27(15) . . ?
N2 Cu1 N1 80.33(15) . . ?
O1 Cu1 N1 99.88(14) . . ?
N2 Cu1 N3 79.86(15) . . ?
O1 Cu1 N3 96.57(14) . . ?
N1 Cu1 N3 159.64(14) . . ?
N2 Cu1 O2 112.79(15) . . ?
O1 Cu1 O2 89.82(15) . . ?
N1 Cu1 O2 96.99(15) . . ?
N3 Cu1 O2 94.96(15) . . ?
C1 N1 C5 119.0(4) . . ?
C1 N1 Cu1 126.7(3) . . ?
C5 N1 Cu1 114.3(3) . . ?
C10 N2 C6 120.7(4) . . ?
C10 N2 Cu1 119.7(3) . . ?
C6 N2 Cu1 119.5(3) . . ?
C15 N3 C11 118.6(4) . . ?
C15 N3 Cu1 127.0(3) . . ?
C11 N3 Cu1 114.3(3) . . ?
N1 C1 C2 122.6(4) . . ?
C1 C2 C3 118.3(5) . . ?
C4 C3 C2 119.5(5) . . ?
C3 C4 C5 119.7(4) . . ?
N1 C5 C4 120.9(4) . . ?
N1 C5 C6 114.0(4) . . ?
C4 C5 C6 125.0(4) . . ?
N2 C6 C7 122.0(4) . . ?
N2 C6 C5 111.8(4) . . ?
C7 C6 C5 126.2(4) . . ?
C6 C7 C8 118.8(4) . . ?
O3 C8 C9 121.1(4) . . ?
O3 C8 C7 121.1(4) . . ?
C9 C8 C7 117.7(4) . . ?
C10 C9 C8 119.2(4) . . ?
N2 C10 C9 121.6(4) . . ?
N2 C10 C11 112.4(4) . . ?
C9 C10 C11 125.9(4) . . ?
N3 C11 C12 121.0(4) . . ?
N3 C11 C10 113.6(4) . . ?
C12 C11 C10 125.4(4) . . ?
C13 C12 C11 119.8(4) . . ?
C14 C13 C12 118.6(5) . . ?
C15 C14 C13 119.2(4) . . ?
N3 C15 C14 122.9(4) . . ?
O5 N4 O6 120.4(4) . . ?
O5 N4 O4 120.8(4) . . ?
O6 N4 O4 118.8(4) . . ?

loop_
_geom_bond_atom_site_label_1
_geom_bond_atom_site_label_2
_geom_bond_distance
_geom_bond_site_symmetry_2
_geom_bond_publ_flag
Cu1 N2 1.924(4) . ?
Cu1 O1 1.970(3) . ?
Cu1 N1 2.016(4) . ?
Cu1 N3 2.028(4) . ?
Cu1 O2 2.147(4) . ?
O3 C8 1.302(5) . ?
N1 C1 1.335(6) . ?
N1 C5 1.359(5) . ?
N2 C10 1.339(5) . ?
N2 C6 1.343(5) . ?
N3 C15 1.329(5) . ?
N3 C11 1.362(5) . ?
C1 C2 1.383(6) . ?
C2 C3 1.385(7) . ?
C3 C4 1.373(6) . ?
C4 C5 1.380(6) . ?
C5 C6 1.490(6) . ?
C6 C7 1.380(6) . ?
C7 C8 1.425(6) . ?
C8 C9 1.421(6) . ?
C9 C10 1.383(6) . ?
C10 C11 1.481(6) . ?
C11 C12 1.385(6) . ?
C12 C13 1.381(6) . ?
C13 C14 1.378(6) . ?
C14 C15 1.375(6) . ?
N4 O5 1.241(5) . ?
N4 O6 1.255(5) . ?
N4 O4 1.255(5) . ?
